data_7225704
loop_
_publ_author_name
'Tulyabaev, Arthur R.'
'Mescheryakova, Ekaterina S.'
'Khabibullina, Guzel R.'
'Khalilov, Leonard M.'

_publ_section_title
;
 Intermolecular interactions and chiral crystallization effects in
 (1,5,3-dithiazepan-3-yl)-alkanoic acids
;
_journal_issue 30
_journal_name_full CrystEngComm
_journal_page_first 5686
_journal_paper_doi 10.1039/C6CE00708B
_journal_volume 18
_journal_year 2016
_chemical_absolute_configuration ad
_chemical_formula_moiety 'C10 H19 N O2 S2'
_chemical_formula_sum 'C10 H19 N O2 S2'
_chemical_formula_weight 249.38
_chemical_name_systematic '(S)-(+)-2-(1,5,3-dithiazepan-3-yl)-4-methylpentanoic acid'
_space_group_crystal_system orthorhombic
_space_group_IT_number 19
_space_group_name_Hall 'P 2ac 2ab'
_space_group_name_H-M_alt 'P 21 21 21'
_symmetry_space_group_name_Hall 'P 2ac 2ab'
_symmetry_space_group_name_H-M 'P 21 21 21'
_atom_sites_solution_hydrogens geom
_atom_sites_solution_primary iterative
_atom_sites_solution_secondary difmap
_audit_creation_date 2016-03-27
_audit_creation_method
;
Olex2 1.2
(compiled 2016.02.19 svn.r3266 for OlexSys, GUI svn.r5155)
;
_audit_update_record
;
2016-05-17 deposited with the CCDC.
2016-06-03 downloaded from the CCDC.
;
_cell_angle_alpha 90.00
_cell_angle_beta 90.00
_cell_angle_gamma 90.00
_cell_formula_units_Z 8
_cell_length_a 10.6926(6)
_cell_length_b 10.9871(7)
_cell_length_c 21.4364(15)
_cell_measurement_reflns_used 3550
_cell_measurement_temperature 200.19(10)
_cell_measurement_theta_max 31.0486
_cell_measurement_theta_min 1.8498
_cell_volume 2518.4(3)
_computing_cell_refinement
;
CrysAlisPro, Agilent Technologies,
Version 1.171.36.20 (release 27-06-2012 CrysAlis171 .NET)
(compiled Jul 11 2012,15:38:31)
;
_computing_data_collection
;
CrysAlisPro, Agilent Technologies,
Version 1.171.36.20 (release 27-06-2012 CrysAlis171 .NET)
(compiled Jul 11 2012,15:38:31)
;
_computing_data_reduction
;
CrysAlisPro, Agilent Technologies,
Version 1.171.36.20 (release 27-06-2012 CrysAlis171 .NET)
(compiled Jul 11 2012,15:38:31)
;
_computing_molecular_graphics 'Olex2 (Dolomanov et al., 2009)'
_computing_publication_material 'Olex2 (Dolomanov et al., 2009)'
_computing_structure_refinement 'ShelXL (Sheldrick, 2015)'
_computing_structure_solution
;
Superflip (Palatinus & Chapuis, 2007;Palatinus & van der Lee, 2008;
Palatinus et al., 2012)
;
_diffrn_ambient_temperature 200.19(10)
_diffrn_detector_area_resol_mean 16.1709
_diffrn_measured_fraction_theta_full 1.000
_diffrn_measured_fraction_theta_max 1.000
_diffrn_measurement_details
;
  1 omega  -46.00   80.00   1.0000   38.1400
omega____ theta____ kappa____ phi______ frames
    -       24.0786    0.0000   30.0000 126

  2 omega   66.00   95.00   1.0000   38.1400
omega____ theta____ kappa____ phi______ frames
    -       24.0786 -178.0000   90.0000 29
;
_diffrn_measurement_device_type 'Xcalibur, Eos'
_diffrn_measurement_method '\w scans'
_diffrn_orient_matrix_UB_11 -0.0186109000
_diffrn_orient_matrix_UB_12 -0.0247984000
_diffrn_orient_matrix_UB_13 0.0291064000
_diffrn_orient_matrix_UB_21 -0.0632762000
_diffrn_orient_matrix_UB_22 0.0136285000
_diffrn_orient_matrix_UB_23 -0.0070142000
_diffrn_orient_matrix_UB_31 -0.0068807000
_diffrn_orient_matrix_UB_32 -0.0580510000
_diffrn_orient_matrix_UB_33 -0.0140853000
_diffrn_radiation_monochromator graphite
_diffrn_radiation_type MoK\a
_diffrn_radiation_wavelength 0.71073
_diffrn_reflns_av_R_equivalents 0.0762
_diffrn_reflns_av_unetI/netI 0.0943
_diffrn_reflns_limit_h_max 7
_diffrn_reflns_limit_h_min -14
_diffrn_reflns_limit_k_max 13
_diffrn_reflns_limit_k_min -15
_diffrn_reflns_limit_l_max 21
_diffrn_reflns_limit_l_min -31
_diffrn_reflns_number 8525
_diffrn_reflns_theta_full 31.12
_diffrn_reflns_theta_max 31.12
_diffrn_reflns_theta_min 2.65
_diffrn_source 'Enhance (Mo) X-ray Source'
_exptl_absorpt_coefficient_mu 0.405
_exptl_absorpt_correction_T_max 1.00000
_exptl_absorpt_correction_T_min 0.56324
_exptl_absorpt_correction_type multi-scan
_exptl_absorpt_process_details
;
CrysAlisPro, Agilent Technologies,
Version 1.171.36.20 (release 27-06-2012 CrysAlis171 .NET)
(compiled Jul 11 2012,15:38:31)
Empirical absorption correction using spherical harmonics,
 implemented in SCALE3 ABSPACK scaling algorithm.
;
_exptl_crystal_colour 'light colourless'
_exptl_crystal_colour_modifier light
_exptl_crystal_colour_primary colourless
_exptl_crystal_density_diffrn 1.316
_exptl_crystal_density_method 'not measured'
_exptl_crystal_description plank
_exptl_crystal_F_000 1072
_exptl_crystal_size_max 0.34
_exptl_crystal_size_mid 0.27
_exptl_crystal_size_min 0.23
_refine_diff_density_max 0.749
_refine_diff_density_min -0.470
_refine_diff_density_rms 0.072
_refine_ls_abs_structure_details 'Flack H D (1983), Acta Cryst. A39, 876-881'
_refine_ls_abs_structure_Flack -0.11(9)
_refine_ls_extinction_method none
_refine_ls_goodness_of_fit_ref 1.012
_refine_ls_hydrogen_treatment mixed
_refine_ls_matrix_type full
_refine_ls_number_parameters 347
_refine_ls_number_reflns 6260
_refine_ls_number_restraints 0
_refine_ls_restrained_S_all 1.012
_refine_ls_R_factor_all 0.0781
_refine_ls_R_factor_gt 0.0602
_refine_ls_shift/su_max 0.005
_refine_ls_shift/su_mean 0.002
_refine_ls_structure_factor_coef Fsqd
_refine_ls_weighting_details 'calc w=1/[\s^2^(Fo^2^)+(0.0406P)^2^+0.0000P] where P=(Fo^2^+2Fc^2^)/3'
_refine_ls_weighting_scheme calc
_refine_ls_wR_factor_gt 0.1102
_refine_ls_wR_factor_ref 0.1211
_reflns_number_gt 5207
_reflns_number_total 6260
_reflns_threshold_expression >2sigma(I)
_cod_data_source_file c6ce00708b2.cif
_cod_data_source_block compound_7
_cod_depositor_comments 'Adding full bibliography for 7225700--7225708.cif.'
_cod_original_cell_volume 2518.3(3)
_cod_database_code 7225704
_reflns_odcompleteness_completeness 99.89
_reflns_odcompleteness_iscentric 1
_reflns_odcompleteness_theta 28.98
_olex2_refinement_description
;
1. Fixed Uiso
 At 1.2 times of:
  All C(H,H) groups
 At 1.5 times of:
  All C(H,H,H) groups
2.a Secondary CH2 refined with riding coordinates:
 C4'(H4'A,H4'B), C9(H9A,H9B), C7'(H7'A,H7'B), C2(H2A,H2B)
2.b Idealised Me refined as rotating group:
 C11(H11A,H11B,H11C), C13(H13A,H13B,H13C), C13'(H13D,H13E,H13F), C11'(H11D,
 H11E,H11F)
;
_olex2_date_sample_data_collection 1389245900.18
_olex2_submission_special_instructions 'No special instructions were received'

loop_
_space_group_symop_id
_space_group_symop_operation_xyz
1 'x, y, z'
2 '-x+1/2, -y, z+1/2'
3 'x+1/2, -y+1/2, -z'
4 '-x, y+1/2, -z+1/2'

loop_
_atom_site_label
_atom_site_type_symbol
_atom_site_fract_x
_atom_site_fract_y
_atom_site_fract_z
_atom_site_U_iso_or_equiv
_atom_site_adp_type
_atom_site_occupancy
_atom_site_calc_flag
_atom_site_refinement_flags_posn
S1 S -0.86449(8) -0.74233(7) -0.35474(4) 0.03107(18) Uani 1 d .
S5' S -0.15232(8) -0.53003(7) -0.38589(4) 0.0349(2) Uani 1 d .
S5 S -0.64007(9) -0.50768(7) -0.37072(4) 0.0375(2) Uani 1 d .
S1' S -0.31735(9) -0.26499(8) -0.34455(4) 0.0377(2) Uani 1 d .
O1' O -0.4092(2) -0.5734(2) -0.52008(13) 0.0391(6) Uani 1 d .
O1 O -0.6724(2) -0.3944(2) -0.52842(11) 0.0290(5) Uani 1 d .
O2' O -0.2024(2) -0.5924(2) -0.52588(11) 0.0303(5) Uani 1 d .
O2 O -0.8700(2) -0.4209(2) -0.50065(12) 0.0427(6) Uani 1 d .
N3' N -0.2455(2) -0.3411(2) -0.46151(12) 0.0223(5) Uani 1 d .
N3 N -0.7434(2) -0.6649(2) -0.46103(12) 0.0219(5) Uani 1 d .
C12 C -0.7686(3) -0.4620(3) -0.51464(14) 0.0231(6) Uani 1 d .
C4 C -0.6338(3) -0.6376(3) -0.42289(15) 0.0272(6) Uani 1 d .
C12' C -0.3068(3) -0.5290(3) -0.52260(13) 0.0238(6) Uani 1 d .
C4' C -0.1330(3) -0.3954(3) -0.43435(14) 0.0271(6) Uani 1 d .
H4'A H -0.0919 -0.3335 -0.4094 0.032 Uiso 1 calc R
H4'B H -0.0768 -0.4161 -0.4682 0.032 Uiso 1 calc R
C9 C -0.8392(3) -0.6514(3) -0.56712(13) 0.0281(6) Uani 1 d .
H9A H -0.9226 -0.6339 -0.5518 0.034 Uiso 1 calc R
H9B H -0.8295 -0.7391 -0.5681 0.034 Uiso 1 calc R
C8 C -0.7443(3) -0.5987(3) -0.52153(14) 0.0238(6) Uani 1 d .
C9' C -0.1994(3) -0.3522(3) -0.57546(15) 0.0284(7) Uani 1 d .
C10 C -0.8277(3) -0.6026(3) -0.63364(15) 0.0299(7) Uani 1 d .
C8' C -0.2858(3) -0.3904(3) -0.52266(14) 0.0238(6) Uani 1 d .
C2' C -0.3532(3) -0.3342(3) -0.41870(15) 0.0287(6) Uani 1 d .
C6 C -0.6920(4) -0.5825(4) -0.30009(17) 0.0409(9) Uani 1 d .
C11 C -0.9360(4) -0.6518(4) -0.67228(17) 0.0431(9) Uani 1 d .
H11A H -0.9348 -0.7391 -0.6713 0.065 Uiso 1 calc GR
H11B H -0.9278 -0.6243 -0.7146 0.065 Uiso 1 calc GR
H11C H -1.0136 -0.6229 -0.6553 0.065 Uiso 1 calc GR
C10' C -0.2483(3) -0.3799(3) -0.64040(15) 0.0316(7) Uani 1 d .
C7' C -0.2880(4) -0.3974(3) -0.29699(16) 0.0383(8) Uani 1 d .
H7'A H -0.2907 -0.3735 -0.2535 0.046 Uiso 1 calc R
H7'B H -0.3547 -0.4558 -0.3038 0.046 Uiso 1 calc R
C7 C -0.8272(3) -0.6219(4) -0.30024(17) 0.0381(8) Uani 1 d .
C13 C -0.7015(4) -0.6311(4) -0.66231(16) 0.0452(9) Uani 1 d .
H13A H -0.6372 -0.5893 -0.6395 0.068 Uiso 1 calc GR
H13B H -0.7006 -0.6047 -0.7050 0.068 Uiso 1 calc GR
H13C H -0.6867 -0.7172 -0.6605 0.068 Uiso 1 calc GR
C13' C -0.1524(4) -0.3431(3) -0.68850(16) 0.0458(10) Uani 1 d .
H13D H -0.1371 -0.2572 -0.6855 0.069 Uiso 1 calc GR
H13E H -0.1831 -0.3621 -0.7294 0.069 Uiso 1 calc GR
H13F H -0.0759 -0.3865 -0.6811 0.069 Uiso 1 calc GR
C6' C -0.1648(4) -0.4591(4) -0.30945(18) 0.0414(9) Uani 1 d .
C11' C -0.3728(4) -0.3148(4) -0.65296(18) 0.0579(12) Uani 1 d .
H11D H -0.4383 -0.3542 -0.6300 0.087 Uiso 1 calc GR
H11E H -0.3913 -0.3181 -0.6967 0.087 Uiso 1 calc GR
H11F H -0.3664 -0.2313 -0.6400 0.087 Uiso 1 calc GR
C2 C -0.8639(3) -0.6580(3) -0.42704(13) 0.0244(6) Uani 1 d .
H2A H -0.9298 -0.6892 -0.4537 0.029 Uiso 1 calc R
H2B H -0.8826 -0.5734 -0.4182 0.029 Uiso 1 calc R
H6'A H -0.154(4) -0.533(3) -0.2878(15) 0.041(10) Uiso 1 d .
H7A H -0.878(4) -0.556(3) -0.3068(15) 0.037(10) Uiso 1 d .
H10' H -0.263(3) -0.460(3) -0.6433(14) 0.032(9) Uiso 1 d .
H6'B H -0.099(4) -0.408(4) -0.3058(19) 0.056(13) Uiso 1 d .
H6A H -0.678(3) -0.512(3) -0.2676(15) 0.038(10) Uiso 1 d .
H6B H -0.636(4) -0.661(3) -0.2919(15) 0.041(10) Uiso 1 d .
H2'A H -0.393(3) -0.416(3) -0.4122(15) 0.037(10) Uiso 1 d .
H10 H -0.835(3) -0.520(3) -0.6306(13) 0.027(9) Uiso 1 d .
H1 H -0.701(4) -0.329(3) -0.5275(16) 0.035(11) Uiso 1 d .
H8 H -0.657(3) -0.607(2) -0.5352(10) 0.000(6) Uiso 1 d .
H9'A H -0.126(3) -0.397(3) -0.5688(14) 0.024(8) Uiso 1 d .
H8' H -0.369(3) -0.355(3) -0.5285(13) 0.018(8) Uiso 1 d .
H2' H -0.224(4) -0.670(4) -0.5309(18) 0.055(13) Uiso 1 d .
H7B H -0.838(4) -0.653(3) -0.2574(17) 0.054(12) Uiso 1 d .
H2'B H -0.415(3) -0.279(3) -0.4381(15) 0.032(9) Uiso 1 d .
H9'B H -0.184(3) -0.271(3) -0.5752(14) 0.032(9) Uiso 1 d .
H4A H -0.572(4) -0.621(3) -0.4503(16) 0.037(10) Uiso 1 d .
H4B H -0.620(3) -0.706(3) -0.3976(14) 0.024(8) Uiso 1 d .

loop_
_atom_site_aniso_label
_atom_site_aniso_U_11
_atom_site_aniso_U_22
_atom_site_aniso_U_33
_atom_site_aniso_U_23
_atom_site_aniso_U_13
_atom_site_aniso_U_12
S1 0.0284(4) 0.0292(4) 0.0357(4) 0.0082(3) 0.0031(3) -0.0028(3)
S5' 0.0316(4) 0.0274(4) 0.0458(5) 0.0117(3) 0.0048(4) 0.0099(3)
S5 0.0364(4) 0.0283(4) 0.0479(5) -0.0088(3) 0.0018(4) -0.0103(3)
S1' 0.0465(5) 0.0324(4) 0.0341(4) -0.0031(4) 0.0077(4) 0.0075(4)
O1' 0.0240(12) 0.0243(12) 0.0689(18) -0.0006(11) 0.0113(11) -0.0023(9)
O1 0.0237(11) 0.0148(10) 0.0484(14) 0.0029(9) 0.0023(9) -0.0004(8)
O2' 0.0237(11) 0.0180(10) 0.0491(15) -0.0014(9) 0.0018(10) 0.0016(9)
O2 0.0266(12) 0.0216(11) 0.0799(19) 0.0086(11) 0.0190(12) 0.0033(10)
N3' 0.0196(11) 0.0154(11) 0.0319(14) -0.0001(9) 0.0049(10) 0.0036(9)
N3 0.0165(11) 0.0172(11) 0.0320(14) 0.0011(10) 0.0003(10) 0.0003(9)
C12 0.0231(13) 0.0151(12) 0.0311(15) 0.0026(11) 0.0033(11) 0.0005(11)
C4 0.0181(13) 0.0269(15) 0.0367(18) -0.0028(13) 0.0002(13) -0.0019(12)
C12' 0.0263(14) 0.0204(13) 0.0248(14) 0.0014(12) 0.0077(11) -0.0029(12)
C4' 0.0196(13) 0.0246(14) 0.0370(17) 0.0040(12) 0.0055(12) -0.0006(12)
C9 0.0279(16) 0.0261(15) 0.0303(16) 0.0039(12) 0.0008(12) -0.0026(13)
C8 0.0217(14) 0.0186(13) 0.0311(16) 0.0033(12) 0.0022(12) 0.0004(11)
C9' 0.0320(16) 0.0176(14) 0.0357(18) 0.0008(12) 0.0063(13) -0.0045(13)
C10 0.0322(17) 0.0239(15) 0.0336(17) 0.0068(13) -0.0003(13) 0.0000(13)
C8' 0.0201(14) 0.0202(14) 0.0312(16) 0.0016(12) 0.0028(11) 0.0038(11)
C2' 0.0223(14) 0.0307(16) 0.0330(17) 0.0024(13) 0.0048(13) 0.0044(13)
C6 0.044(2) 0.044(2) 0.0352(19) -0.0143(16) 0.0009(16) -0.0071(18)
C11 0.040(2) 0.050(2) 0.039(2) 0.0106(17) -0.0033(16) -0.0100(18)
C10' 0.0368(17) 0.0272(16) 0.0308(17) -0.0023(13) 0.0046(13) 0.0008(14)
C7' 0.043(2) 0.044(2) 0.0281(17) 0.0064(15) 0.0052(15) 0.0027(17)
C7 0.0331(18) 0.048(2) 0.0335(19) -0.0033(16) 0.0072(14) 0.0060(17)
C13 0.042(2) 0.059(2) 0.035(2) 0.0143(18) 0.0081(16) 0.0071(18)
C13' 0.061(3) 0.047(2) 0.0291(17) -0.0039(15) 0.0088(18) -0.011(2)
C6' 0.041(2) 0.044(2) 0.039(2) 0.0099(17) 0.0000(16) 0.0022(18)
C11' 0.052(3) 0.083(3) 0.038(2) -0.008(2) -0.0069(19) 0.016(2)
C2 0.0179(13) 0.0230(13) 0.0324(16) 0.0008(11) 0.0012(12) 0.0014(12)

loop_
_atom_type_symbol
_atom_type_description
_atom_type_scat_dispersion_real
_atom_type_scat_dispersion_imag
_atom_type_scat_source
C C 0.0033 0.0016 'International Tables Vol C Tables 4.2.6.8 and 6.1.1.4'
H H 0.0000 0.0000 'International Tables Vol C Tables 4.2.6.8 and 6.1.1.4'
N N 0.0061 0.0033 'International Tables Vol C Tables 4.2.6.8 and 6.1.1.4'
O O 0.0106 0.0060 'International Tables Vol C Tables 4.2.6.8 and 6.1.1.4'
S S 0.1246 0.1234 'International Tables Vol C Tables 4.2.6.8 and 6.1.1.4'

loop_
_geom_angle_atom_site_label_1
_geom_angle_atom_site_label_2
_geom_angle_atom_site_label_3
_geom_angle
C2 S1 C7 100.28(17)
C4' S5' C6' 100.04(17)
C6 S5 C4 99.76(16)
C2' S1' C7' 101.23(16)
C4' N3' C8' 116.2(2)
C4' N3' C2' 114.5(2)
C2' N3' C8' 110.0(2)
C4 N3 C8 113.2(2)
C4 N3 C2 114.3(2)
C2 N3 C8 113.5(2)
O1 C12 C8 113.8(2)
O2 C12 O1 123.4(3)
O2 C12 C8 122.7(3)
N3 C4 S5 118.5(2)
O1' C12' O2' 124.1(3)
O1' C12' C8' 122.4(3)
O2' C12' C8' 113.5(3)
N3' C4' S5' 117.7(2)
C8 C9 C10 114.4(3)
N3 C8 C12 113.3(2)
N3 C8 C9 112.2(2)
C9 C8 C12 108.7(3)
C10' C9' C8' 114.7(3)
C11 C10 C9 108.8(3)
C13 C10 C9 112.2(3)
C13 C10 C11 112.5(3)
N3' C8' C12' 113.8(2)
N3' C8' C9' 112.4(3)
C9' C8' C12' 111.2(2)
N3' C2' S1' 113.8(2)
C7 C6 S5 115.0(3)
C9' C10' C11' 111.5(3)
C13' C10' C9' 109.8(3)
C13' C10' C11' 110.2(3)
C6' C7' S1' 114.5(3)
C6 C7 S1 115.0(2)
C7' C6' S5' 114.6(3)
N3 C2 S1 113.51(19)

loop_
_geom_bond_atom_site_label_1
_geom_bond_atom_site_label_2
_geom_bond_distance
S1 C7 1.809(4)
S1 C2 1.805(3)
S5' C4' 1.819(3)
S5' C6' 1.819(4)
S5 C4 1.815(3)
S5 C6 1.810(4)
S1' C2' 1.803(3)
S1' C7' 1.804(4)
O1' C12' 1.200(4)
O1 C12 1.302(3)
O2' C12' 1.318(4)
O2 C12 1.212(4)
N3' C4' 1.463(4)
N3' C8' 1.482(4)
N3' C2' 1.474(4)
N3 C4 1.460(4)
N3 C8 1.487(4)
N3 C2 1.482(4)
C12 C8 1.532(4)
C12' C8' 1.540(4)
C9 C8 1.523(4)
C9 C10 1.528(4)
C9' C8' 1.520(4)
C9' C10' 1.518(5)
C10 C11 1.522(5)
C10 C13 1.516(5)
C6 C7 1.509(5)
C10' C13' 1.510(5)
C10' C11' 1.535(5)
C7' C6' 1.504(5)
